data_8106173
loop_
_publ_author_name
'Zhang, Mao-Yuan'
'Shi, Da-Bin'

_publ_section_title
;
 Crystal structure of methyl
 4&#x2032;-amino-3&#x2032;,5&#x2032;-dimethyl-[1,1&#x2032;-biphenyl]-4-carboxylate,
 C16H17NO2
;
_journal_issue 3
_journal_name_full 'Zeitschrift f\"ur Kristallographie - New Crystal Structures'
_journal_page_first 431
_journal_page_last 433
_journal_paper_doi 10.1515/ncrs-2017-0329
_journal_volume 233
_journal_year 2018
_chemical_formula_moiety 'C16 H17 N O2'
_chemical_formula_sum 'C16 H17 N O2'
_chemical_formula_weight 255.31
_space_group_IT_number 19
_space_group_name_Hall 'P 2ac 2ab'
_space_group_name_H-M_alt 'P 21 21 21'
_symmetry_cell_setting orthorhombic
_symmetry_space_group_name_H-M 'P 21 21 21'
_atom_sites_solution_hydrogens geom
_atom_sites_solution_primary direct
_atom_sites_solution_secondary difmap
_cell_angle_alpha 90.00
_cell_angle_beta 90.00
_cell_angle_gamma 90.00
_cell_formula_units_Z 4
_cell_length_a 6.3761(2)
_cell_length_b 12.0521(4)
_cell_length_c 17.3288(5)
_cell_measurement_reflns_used 1713
_cell_measurement_temperature 153(2)
_cell_measurement_theta_max 73.2040
_cell_measurement_theta_min 4.4540
_cell_volume 1331.64(7)
_computing_cell_refinement 'CrysAlisPro 1.171.38.43 (Rigaku OD, 2015)'
_computing_data_collection 'CrysAlisPro 1.171.38.43 (Rigaku OD, 2015)'
_computing_data_reduction 'CrysAlisPro 1.171.38.43 (Rigaku OD, 2015)'
_computing_molecular_graphics 'SHELXTL v6.12 (Bruker AXS, 2001)'
_computing_publication_material 'SHELXL-97 (Sheldrick, 1997)'
_computing_structure_refinement 'SHELXL-97 (Sheldrick, 1997)'
_computing_structure_solution 'SHELXS-97 (Sheldrick, 1990)'
_diffrn_ambient_temperature 153(2)
_diffrn_measured_fraction_theta_full 0.969
_diffrn_measured_fraction_theta_max 0.970
_diffrn_measurement_device_type 'multiwire proportional'
_diffrn_measurement_method 'phi and omega scans'
_diffrn_radiation_monochromator graphite
_diffrn_radiation_source 'fine-focus sealed tube'
_diffrn_radiation_type CuK\a
_diffrn_radiation_wavelength 1.54178
_diffrn_reflns_av_R_equivalents 0.0259
_diffrn_reflns_av_sigmaI/netI 0.0347
_diffrn_reflns_limit_h_max 7
_diffrn_reflns_limit_h_min -7
_diffrn_reflns_limit_k_max 13
_diffrn_reflns_limit_k_min -14
_diffrn_reflns_limit_l_max 21
_diffrn_reflns_limit_l_min -11
_diffrn_reflns_number 2972
_diffrn_reflns_theta_full 73.57
_diffrn_reflns_theta_max 73.57
_diffrn_reflns_theta_min 4.47
_exptl_absorpt_coefficient_mu 0.670
_exptl_absorpt_correction_T_max 1.00000
_exptl_absorpt_correction_T_min 0.35018
_exptl_absorpt_correction_type multi-scan
_exptl_absorpt_process_details 'SADABS (Bruker, 2013)'
_exptl_crystal_colour white
_exptl_crystal_density_diffrn 1.273
_exptl_crystal_density_method 'not measured'
_exptl_crystal_description block
_exptl_crystal_F_000 544
_exptl_crystal_size_max 0.2
_exptl_crystal_size_mid 0.2
_exptl_crystal_size_min 0.2
_refine_diff_density_max 0.246
_refine_diff_density_min -0.225
_refine_diff_density_rms 0.056
_refine_ls_abs_structure_details 'Flack H D (1983), Acta Cryst. A39, 876-881'
_refine_ls_abs_structure_Flack 0.1(3)
_refine_ls_extinction_coef 0.0044(9)
_refine_ls_extinction_expression Fc^*^=kFc[1+0.001xFc^2^\l^3^/sin(2\q)]^-1/4^
_refine_ls_extinction_method SHELXL
_refine_ls_goodness_of_fit_ref 1.033
_refine_ls_hydrogen_treatment mixed
_refine_ls_matrix_type full
_refine_ls_number_parameters 184
_refine_ls_number_reflns 2125
_refine_ls_number_restraints 0
_refine_ls_restrained_S_all 1.033
_refine_ls_R_factor_all 0.0480
_refine_ls_R_factor_gt 0.0462
_refine_ls_shift/su_max 0.000
_refine_ls_shift/su_mean 0.000
_refine_ls_structure_factor_coef Fsqd
_refine_ls_weighting_details 'calc w=1/[\s^2^(Fo^2^)+(0.0897P)^2^+0.0000P] where P=(Fo^2^+2Fc^2^)/3'
_refine_ls_weighting_scheme calc
_refine_ls_wR_factor_gt 0.1216
_refine_ls_wR_factor_ref 0.1243
_reflns_number_gt 2010
_reflns_number_total 2125
_reflns_threshold_expression >2sigma(I)
_cod_data_source_file suppl_ncrs-2017-0329_suppl.cif
_cod_data_source_block 1
_cod_depositor_comments
;
The following automatic conversions were performed:

data item '_symmetry_cell_setting' value 'Orthorhombic' was changed
to 'orthorhombic' in accordance with the built-in table derived from
the CIF Core dictionary named 'cif_core.dic' version 2.4.5 last
updated on 2014-11-21.

Automatic conversion script
Id: cif_fix_values 8738 2021-04-28 16:35:53Z antanas 
;
_cod_original_sg_symbol_Hall ' P 2ac 2ab'
_cod_original_sg_symbol_H-M P2(1)2(1)2(1)
_cod_database_code 8106173

loop_
_symmetry_equiv_pos_as_xyz
'x, y, z'
'-x+1/2, -y, z+1/2'
'-x, y+1/2, -z+1/2'
'x+1/2, -y+1/2, -z'

loop_
_atom_site_label
_atom_site_type_symbol
_atom_site_fract_x
_atom_site_fract_y
_atom_site_fract_z
_atom_site_U_iso_or_equiv
_atom_site_adp_type
_atom_site_occupancy
_atom_site_symmetry_multiplicity
_atom_site_calc_flag
_atom_site_refinement_flags
_atom_site_disorder_assembly
_atom_site_disorder_group
O2 O -0.0797(2) -0.01015(13) -0.10231(7) 0.0266(4) Uani 1 1 d . . .
O1 O -0.3748(2) -0.01044(15) -0.03251(9) 0.0348(4) Uani 1 1 d . . .
C14 C 0.2205(3) 0.21392(16) 0.28138(11) 0.0241(4) Uani 1 1 d . . .
H14 H 0.1010 0.1723 0.2919 0.029 Uiso 1 1 calc R . .
C12 C 0.5052(3) 0.32717(16) 0.32712(10) 0.0231(4) Uani 1 1 d . . .
C3 C -0.0620(3) 0.06490(17) 0.02223(10) 0.0221(4) Uani 1 1 d . . .
C1 C -0.1904(3) 0.01148(17) -0.03871(11) 0.0232(4) Uani 1 1 d . . .
C6 C 0.1671(3) 0.16990(16) 0.14115(10) 0.0215(4) Uani 1 1 d . . .
C4 C 0.1455(3) 0.09717(18) 0.01065(10) 0.0244(4) Uani 1 1 d . . .
H4 H 0.2096 0.0838 -0.0367 0.029 Uiso 1 1 calc R . .
C8 C -0.1544(3) 0.08566(18) 0.09357(11) 0.0270(4) Uani 1 1 d . . .
H8 H -0.2926 0.0645 0.1023 0.032 Uiso 1 1 calc R . .
C9 C 0.2866(3) 0.22263(15) 0.20517(10) 0.0210(4) Uani 1 1 d . . .
C5 C 0.2570(3) 0.14897(18) 0.06889(10) 0.0240(4) Uani 1 1 d . . .
H5 H 0.3950 0.1704 0.0598 0.029 Uiso 1 1 calc R . .
N1 N 0.6156(3) 0.37525(17) 0.38730(10) 0.0318(4) Uani 1 1 d . . .
C10 C 0.4705(3) 0.28263(16) 0.19202(10) 0.0228(4) Uani 1 1 d . . .
H10 H 0.5217 0.2879 0.1419 0.027 Uiso 1 1 calc R . .
C11 C 0.5800(3) 0.33479(15) 0.25138(11) 0.0226(4) Uani 1 1 d . . .
C7 C -0.0423(3) 0.13758(18) 0.15166(11) 0.0263(4) Uani 1 1 d . . .
H7 H -0.1073 0.1513 0.1987 0.032 Uiso 1 1 calc R . .
C2 C -0.1975(4) -0.05720(19) -0.16556(11) 0.0306(5) Uani 1 1 d . . .
H2A H -0.3055 -0.0063 -0.1810 0.046 Uiso 1 1 calc R . .
H2B H -0.2601 -0.1258 -0.1494 0.046 Uiso 1 1 calc R . .
H2C H -0.1053 -0.0707 -0.2083 0.046 Uiso 1 1 calc R . .
C13 C 0.3237(3) 0.26408(17) 0.34238(11) 0.0256(4) Uani 1 1 d . . .
C16 C 0.7758(3) 0.40006(18) 0.23400(12) 0.0299(5) Uani 1 1 d . . .
H16A H 0.8878 0.3748 0.2666 0.045 Uiso 1 1 calc R . .
H16B H 0.7504 0.4774 0.2434 0.045 Uiso 1 1 calc R . .
H16C H 0.8140 0.3896 0.1809 0.045 Uiso 1 1 calc R . .
C15 C 0.2467(4) 0.2485(2) 0.42396(12) 0.0374(6) Uani 1 1 d . . .
H15A H 0.1360 0.1945 0.4245 0.056 Uiso 1 1 calc R . .
H15B H 0.1949 0.3178 0.4435 0.056 Uiso 1 1 calc R . .
H15C H 0.3602 0.2231 0.4558 0.056 Uiso 1 1 calc R . .
H1A H 0.545(5) 0.389(3) 0.4359(16) 0.052(8) Uiso 1 1 d . . .
H1B H 0.717(5) 0.426(2) 0.3745(13) 0.039(7) Uiso 1 1 d . . .

loop_
_atom_site_aniso_label
_atom_site_aniso_U_11
_atom_site_aniso_U_22
_atom_site_aniso_U_33
_atom_site_aniso_U_23
_atom_site_aniso_U_13
_atom_site_aniso_U_12
O2 0.0240(7) 0.0317(8) 0.0242(6) -0.0050(6) -0.0015(6) -0.0032(7)
O1 0.0231(8) 0.0482(10) 0.0331(7) -0.0051(7) -0.0005(6) -0.0078(8)
C14 0.0232(9) 0.0221(9) 0.0270(9) -0.0002(7) 0.0009(8) -0.0019(9)
C12 0.0268(10) 0.0184(9) 0.0240(9) -0.0034(7) -0.0038(8) 0.0029(8)
C3 0.0215(9) 0.0213(8) 0.0237(8) 0.0007(7) -0.0038(8) -0.0006(8)
C1 0.0249(10) 0.0218(9) 0.0229(9) 0.0017(7) -0.0024(8) -0.0022(9)
C6 0.0223(9) 0.0197(9) 0.0225(8) 0.0021(7) -0.0031(7) 0.0004(8)
C4 0.0215(9) 0.0293(10) 0.0225(8) 0.0027(7) -0.0001(8) 0.0001(9)
C8 0.0214(9) 0.0320(11) 0.0275(9) 0.0005(8) 0.0000(8) -0.0031(9)
C9 0.0230(9) 0.0175(8) 0.0225(8) 0.0001(7) -0.0025(8) 0.0021(8)
C5 0.0193(9) 0.0286(10) 0.0240(8) 0.0017(7) -0.0012(7) -0.0027(8)
N1 0.0336(10) 0.0354(10) 0.0265(8) -0.0066(8) -0.0025(8) -0.0060(10)
C10 0.0259(9) 0.0208(9) 0.0216(8) 0.0010(7) 0.0001(8) 0.0006(8)
C11 0.0249(10) 0.0173(9) 0.0256(9) 0.0003(7) -0.0032(8) -0.0006(8)
C7 0.0242(10) 0.0313(10) 0.0235(9) -0.0029(8) 0.0019(8) -0.0016(9)
C2 0.0274(10) 0.0345(11) 0.0299(9) -0.0073(8) -0.0042(9) -0.0027(10)
C13 0.0298(11) 0.0251(9) 0.0219(9) -0.0028(7) -0.0007(8) 0.0011(9)
C16 0.0266(10) 0.0267(10) 0.0364(10) -0.0009(8) -0.0021(9) -0.0058(10)
C15 0.0425(14) 0.0424(13) 0.0275(9) -0.0064(9) 0.0035(10) -0.0106(12)

loop_
_atom_type_symbol
_atom_type_description
_atom_type_scat_dispersion_real
_atom_type_scat_dispersion_imag
_atom_type_scat_source
C C 0.0181 0.0091 'International Tables Vol C Tables 4.2.6.8 and 6.1.1.4'
H H 0.0000 0.0000 'International Tables Vol C Tables 4.2.6.8 and 6.1.1.4'
N N 0.0311 0.0180 'International Tables Vol C Tables 4.2.6.8 and 6.1.1.4'
O O 0.0492 0.0322 'International Tables Vol C Tables 4.2.6.8 and 6.1.1.4'

loop_
_geom_angle_atom_site_label_1
_geom_angle_atom_site_label_2
_geom_angle_atom_site_label_3
_geom_angle
_geom_angle_site_symmetry_1
_geom_angle_site_symmetry_3
C1 O2 C2 115.37(16) . .
C13 C14 C9 123.25(19) . .
C13 C14 H14 118.4 . .
C9 C14 H14 118.4 . .
N1 C12 C11 120.35(19) . .
N1 C12 C13 120.11(18) . .
C11 C12 C13 119.41(17) . .
C8 C3 C4 118.66(18) . .
C8 C3 C1 118.47(18) . .
C4 C3 C1 122.86(17) . .
O1 C1 O2 122.99(19) . .
O1 C1 C3 124.61(18) . .
O2 C1 C3 112.40(16) . .
C5 C6 C7 117.13(17) . .
C5 C6 C9 122.26(18) . .
C7 C6 C9 120.61(17) . .
C5 C4 C3 120.59(18) . .
C5 C4 H4 119.7 . .
C3 C4 H4 119.7 . .
C7 C8 C3 120.56(18) . .
C7 C8 H8 119.7 . .
C3 C8 H8 119.7 . .
C14 C9 C10 116.66(18) . .
C14 C9 C6 121.36(18) . .
C10 C9 C6 121.98(17) . .
C4 C5 C6 121.54(18) . .
C4 C5 H5 119.2 . .
C6 C5 H5 119.2 . .
C12 N1 H1A 119.3(19) . .
C12 N1 H1B 117.0(15) . .
H1A N1 H1B 115(2) . .
C11 C10 C9 122.28(17) . .
C11 C10 H10 118.9 . .
C9 C10 H10 118.9 . .
C10 C11 C12 119.48(18) . .
C10 C11 C16 120.23(17) . .
C12 C11 C16 120.28(17) . .
C8 C7 C6 121.51(18) . .
C8 C7 H7 119.2 . .
C6 C7 H7 119.2 . .
O2 C2 H2A 109.5 . .
O2 C2 H2B 109.5 . .
H2A C2 H2B 109.5 . .
O2 C2 H2C 109.5 . .
H2A C2 H2C 109.5 . .
H2B C2 H2C 109.5 . .
C14 C13 C12 118.85(18) . .
C14 C13 C15 120.4(2) . .
C12 C13 C15 120.69(18) . .
C11 C16 H16A 109.5 . .
C11 C16 H16B 109.5 . .
H16A C16 H16B 109.5 . .
C11 C16 H16C 109.5 . .
H16A C16 H16C 109.5 . .
H16B C16 H16C 109.5 . .
C13 C15 H15A 109.5 . .
C13 C15 H15B 109.5 . .
H15A C15 H15B 109.5 . .
C13 C15 H15C 109.5 . .
H15A C15 H15C 109.5 . .
H15B C15 H15C 109.5 . .

loop_
_geom_bond_atom_site_label_1
_geom_bond_atom_site_label_2
_geom_bond_distance
_geom_bond_site_symmetry_2
O2 C1 1.334(2) .
O2 C2 1.445(2) .
O1 C1 1.210(2) .
C14 C13 1.384(3) .
C14 C9 1.390(2) .
C14 H14 0.9300 .
C12 N1 1.385(3) .
C12 C11 1.399(3) .
C12 C13 1.410(3) .
C3 C8 1.392(3) .
C3 C4 1.393(3) .
C3 C1 1.483(3) .
C6 C5 1.400(3) .
C6 C7 1.402(3) .
C6 C9 1.488(3) .
C4 C5 1.384(3) .
C4 H4 0.9300 .
C8 C7 1.384(3) .
C8 H8 0.9300 .
C9 C10 1.396(3) .
C5 H5 0.9300 .
N1 H1A 0.97(3) .
N1 H1B 0.92(3) .
C10 C11 1.393(3) .
C10 H10 0.9300 .
C11 C16 1.506(3) .
C7 H7 0.9300 .
C2 H2A 0.9600 .
C2 H2B 0.9600 .
C2 H2C 0.9600 .
C13 C15 1.508(2) .
C16 H16A 0.9600 .
C16 H16B 0.9600 .
C16 H16C 0.9600 .
C15 H15A 0.9600 .
C15 H15B 0.9600 .
C15 H15C 0.9600 .

loop_
_geom_torsion_atom_site_label_1
_geom_torsion_atom_site_label_2
_geom_torsion_atom_site_label_3
_geom_torsion_atom_site_label_4
_geom_torsion
_geom_torsion_site_symmetry_1
_geom_torsion_site_symmetry_2
_geom_torsion_site_symmetry_3
_geom_torsion_site_symmetry_4
C2 O2 C1 O1 2.9(3) . . . .
C2 O2 C1 C3 -177.02(17) . . . .
C8 C3 C1 O1 4.2(3) . . . .
C4 C3 C1 O1 -174.5(2) . . . .
C8 C3 C1 O2 -175.97(18) . . . .
C4 C3 C1 O2 5.4(3) . . . .
C8 C3 C4 C5 -0.1(3) . . . .
C1 C3 C4 C5 178.54(19) . . . .
C4 C3 C8 C7 0.2(3) . . . .
C1 C3 C8 C7 -178.56(19) . . . .
C13 C14 C9 C10 2.1(3) . . . .
C13 C14 C9 C6 -178.22(18) . . . .
C5 C6 C9 C14 -160.90(19) . . . .
C7 C6 C9 C14 18.2(3) . . . .
C5 C6 C9 C10 18.8(3) . . . .
C7 C6 C9 C10 -162.09(19) . . . .
C3 C4 C5 C6 0.5(3) . . . .
C7 C6 C5 C4 -0.9(3) . . . .
C9 C6 C5 C4 178.23(19) . . . .
C14 C9 C10 C11 -2.1(3) . . . .
C6 C9 C10 C11 178.17(18) . . . .
C9 C10 C11 C12 0.2(3) . . . .
C9 C10 C11 C16 -179.02(18) . . . .
N1 C12 C11 C10 177.79(18) . . . .
C13 C12 C11 C10 1.9(3) . . . .
N1 C12 C11 C16 -3.0(3) . . . .
C13 C12 C11 C16 -178.91(18) . . . .
C3 C8 C7 C6 -0.6(3) . . . .
C5 C6 C7 C8 1.0(3) . . . .
C9 C6 C7 C8 -178.20(19) . . . .
C9 C14 C13 C12 -0.1(3) . . . .
C9 C14 C13 C15 -178.3(2) . . . .
N1 C12 C13 C14 -177.85(19) . . . .
C11 C12 C13 C14 -1.9(3) . . . .
N1 C12 C13 C15 0.3(3) . . . .
C11 C12 C13 C15 176.2(2) . . . .
